data_7023611
loop_
_publ_author_name
'Guo, Xiang-Guang'
'Yang, Wen-Bin'
'Wu, Xiao-Yuan'
'Zhang, Qi-Kai'
'Lin, Lang'
'Yu, Rongmin'
'Chen, Hui-Fen'
'Lu, Can-Zhong'

_publ_section_title
;
 Auxiliary ligand-directed synthesis of a series of Cd(ii)/Co(ii)
 coordination polymers with methylenebis(3,5-dimethylpyrazole): syntheses,
 crystal structures, and properties.
;
_journal_issue 42
_journal_name_full 'Dalton transactions (Cambridge, England : 2003)'
_journal_page_first 15106
_journal_page_last 15112
_journal_paper_doi 10.1039/c3dt51574e
_journal_volume 42
_journal_year 2013
_chemical_formula_sum 'C20 H20 Co N4 O6'
_chemical_formula_weight 471.33
_chemical_name_systematic
; 
 ? 
;
_space_group_IT_number 14
_symmetry_cell_setting monoclinic
_symmetry_space_group_name_Hall '-P 2yn'
_symmetry_space_group_name_H-M 'P 1 21/n 1'
_atom_sites_solution_hydrogens geom
_atom_sites_solution_primary direct
_atom_sites_solution_secondary difmap
_audit_creation_method SHELXL-97
_cell_angle_alpha 90.00
_cell_angle_beta 90.796(5)
_cell_angle_gamma 90.00
_cell_formula_units_Z 4
_cell_length_a 8.5843(6)
_cell_length_b 16.1917(13)
_cell_length_c 15.2083(13)
_cell_measurement_reflns_used 5790
_cell_measurement_temperature 293(2)
_cell_measurement_theta_max 27.4758
_cell_measurement_theta_min 2.3727
_cell_volume 2113.7(3)
_computing_cell_refinement 'CrystalClear (Rigaku Inc., 2007)'
_computing_data_collection 'CrystalClear (Rigaku Inc., 2007)'
_computing_data_reduction 'CrystalClear (Rigaku Inc., 2008)'
_computing_molecular_graphics 'Bruker SHELXTL'
_computing_publication_material 'Bruker SHELXTL'
_computing_structure_refinement 'SHELXL-97 (Sheldrick, 1997)'
_computing_structure_solution 'SHELXS-97 (Sheldrick, 1990)'
_diffrn_ambient_temperature 293(2)
_diffrn_measured_fraction_theta_full 0.989
_diffrn_measured_fraction_theta_max 0.989
_diffrn_measurement_device_type 'SCXmini CCD'
_diffrn_radiation_monochromator graphite
_diffrn_radiation_source 'fine-focus sealed tube'
_diffrn_radiation_type MoK\a
_diffrn_radiation_wavelength 0.71073
_diffrn_reflns_av_R_equivalents 0.0328
_diffrn_reflns_av_unetI/netI 0.0289
_diffrn_reflns_limit_h_max 10
_diffrn_reflns_limit_h_min -10
_diffrn_reflns_limit_k_max 18
_diffrn_reflns_limit_k_min -18
_diffrn_reflns_limit_l_max 18
_diffrn_reflns_limit_l_min -18
_diffrn_reflns_number 13339
_diffrn_reflns_theta_full 24.99
_diffrn_reflns_theta_max 24.99
_diffrn_reflns_theta_min 2.52
_exptl_absorpt_coefficient_mu 0.856
_exptl_absorpt_correction_T_max 0.9042
_exptl_absorpt_correction_T_min 0.8542
_exptl_absorpt_correction_type multi-scan
_exptl_crystal_colour purple
_exptl_crystal_density_diffrn 1.481
_exptl_crystal_density_method 'not measured'
_exptl_crystal_description lamellar
_exptl_crystal_F_000 972
_exptl_crystal_size_max 0.19
_exptl_crystal_size_mid 0.16
_exptl_crystal_size_min 0.12
_refine_diff_density_max 0.504
_refine_diff_density_min -0.511
_refine_diff_density_rms 0.073
_refine_ls_extinction_coef 0.0036(9)
_refine_ls_extinction_expression Fc^*^=kFc[1+0.001xFc^2^\l^3^/sin(2\q)]^-1/4^
_refine_ls_extinction_method SHELXL
_refine_ls_goodness_of_fit_ref 1.056
_refine_ls_hydrogen_treatment mixed
_refine_ls_matrix_type full
_refine_ls_number_parameters 285
_refine_ls_number_reflns 3675
_refine_ls_number_restraints 0
_refine_ls_restrained_S_all 1.056
_refine_ls_R_factor_all 0.0446
_refine_ls_R_factor_gt 0.0421
_refine_ls_shift/su_max 0.002
_refine_ls_shift/su_mean 0.000
_refine_ls_structure_factor_coef Fsqd
_refine_ls_weighting_details 'calc w=1/[\s^2^(Fo^2^)+(0.0665P)^2^+1.7482P] where P=(Fo^2^+2Fc^2^)/3'
_refine_ls_weighting_scheme calc
_refine_ls_wR_factor_gt 0.1167
_refine_ls_wR_factor_ref 0.1212
_reflns_number_gt 3485
_reflns_number_total 3675
_reflns_threshold_expression >2sigma(I)
_cod_data_source_file c3dt51574e.txt
_cod_data_source_block a
_cod_depositor_comments
;
The following automatic conversions were performed:

'_symmetry_cell_setting' value 'MONOCLINIC' changed to 'monoclinic'
according to /home/saulius/struct/CIF-dictionaries/cif_core.dic
dictionary named 'cif_core.dic' version 2.4.2 from 2011-04-26.

Automatic conversion script
Id: cif_fix_values 1891 2012-01-12 08:04:46Z andrius 
;
_cod_original_sg_symbol_H-M p21/n
_cod_database_code 7023611

loop_
_symmetry_equiv_pos_as_xyz
'x, y, z'
'-x+1/2, y+1/2, -z+1/2'
'-x, -y, -z'
'x-1/2, -y-1/2, z-1/2'

loop_
_atom_site_label
_atom_site_type_symbol
_atom_site_fract_x
_atom_site_fract_y
_atom_site_fract_z
_atom_site_U_iso_or_equiv
_atom_site_adp_type
_atom_site_occupancy
_atom_site_symmetry_multiplicity
_atom_site_calc_flag
_atom_site_refinement_flags
Co1 Co -0.00798(4) 0.10525(2) 0.21626(2) 0.02755(16) Uani 1 1 d .
O1 O 0.2126(3) 0.25706(14) 0.22873(13) 0.0485(6) Uani 1 1 d .
N1 N -0.1786(2) 0.53334(14) 0.22719(15) 0.0345(5) Uani 1 1 d .
H1A H -0.1265 0.5609 0.2660 0.041 Uiso 1 1 calc R
O2 O -0.1309(3) 0.27547(13) 0.58878(13) 0.0437(5) Uani 1 1 d .
N2 N -0.0143(3) 0.19415(14) 0.05227(14) 0.0320(5) Uani 1 1 d .
H2A H 0.0458 0.1566 0.0316 0.038 Uiso 1 1 calc R
N3 N -0.3368(2) 0.53518(14) 0.21883(15) 0.0321(5) Uani 1 1 d .
O3 O -0.0218(2) 0.38333(13) 0.65652(13) 0.0420(5) Uani 1 1 d .
N4 N -0.0893(3) 0.18828(14) 0.13004(14) 0.0313(5) Uani 1 1 d .
O4 O 0.0732(2) 0.17217(12) 0.31292(13) 0.0408(5) Uani 1 1 d .
O5 O 0.3301(3) 0.56270(13) 0.47579(14) 0.0476(6) Uani 1 1 d .
O6 O 0.3821(2) 0.52232(12) 0.33891(13) 0.0426(5) Uani 1 1 d .
C20 C 0.1459(3) 0.23967(17) 0.29750(17) 0.0318(6) Uani 1 1 d .
C19 C -0.2338(3) 0.45049(16) 0.11733(17) 0.0299(6) Uani 1 1 d .
C18 C -0.1704(3) 0.25901(16) 0.13864(17) 0.0304(6) Uani 1 1 d .
C17 C 0.2299(3) 0.43518(16) 0.42546(16) 0.0291(5) Uani 1 1 d .
C16 C 0.1423(3) 0.30306(16) 0.36943(16) 0.0275(5) Uani 1 1 d .
C15 C 0.2296(3) 0.37510(16) 0.36060(17) 0.0295(5) Uani 1 1 d .
H15A H 0.2885 0.3830 0.3104 0.035 Uiso 1 1 calc R
C14 C 0.1427(3) 0.42266(17) 0.50133(17) 0.0295(5) Uani 1 1 d .
H14A H 0.1437 0.4621 0.5458 0.035 Uiso 1 1 calc R
C13 C -0.1470(3) 0.30939(16) 0.06448(17) 0.0297(6) Uani 1 1 d .
C12 C 0.0530(3) 0.29233(16) 0.44455(16) 0.0288(5) Uani 1 1 d .
H12A H -0.0081 0.2452 0.4505 0.035 Uiso 1 1 calc R
C11 C -0.1140(3) 0.48324(17) 0.16738(18) 0.0330(6) Uani 1 1 d .
C10 C -0.0358(3) 0.33923(17) 0.59234(17) 0.0320(6) Uani 1 1 d .
C9 C -0.2206(4) 0.39066(17) 0.0423(2) 0.0421(7) Uani 1 1 d .
H9A H -0.1605 0.4166 -0.0037 0.051 Uiso 1 1 calc R
H9B H -0.3242 0.3804 0.0185 0.051 Uiso 1 1 calc R
C8 C 0.3209(3) 0.51371(17) 0.41449(18) 0.0332(6) Uani 1 1 d .
C7 C -0.0456(3) 0.26588(17) 0.01185(17) 0.0333(6) Uani 1 1 d .
C6 C -0.2639(4) 0.27384(19) 0.2193(2) 0.0443(7) Uani 1 1 d .
H6A H -0.2556 0.2268 0.2576 0.066 Uiso 1 1 calc R
H6B H -0.3712 0.2822 0.2029 0.066 Uiso 1 1 calc R
H6C H -0.2252 0.3220 0.2493 0.066 Uiso 1 1 calc R
C5 C 0.0547(3) 0.35118(16) 0.51001(16) 0.0284(5) Uani 1 1 d .
C4 C -0.3703(3) 0.48423(16) 0.15151(17) 0.0311(6) Uani 1 1 d .
C3 C -0.5350(3) 0.4684(2) 0.1251(2) 0.0463(7) Uani 1 1 d .
H3A H -0.6027 0.5010 0.1609 0.069 Uiso 1 1 calc R
H3B H -0.5584 0.4109 0.1329 0.069 Uiso 1 1 calc R
H3C H -0.5503 0.4831 0.0644 0.069 Uiso 1 1 calc R
C2 C 0.0273(4) 0.2861(2) -0.0742(2) 0.0504(8) Uani 1 1 d .
H2B H 0.0923 0.2411 -0.0921 0.076 Uiso 1 1 calc R
H2C H 0.0892 0.3352 -0.0680 0.076 Uiso 1 1 calc R
H2D H -0.0529 0.2951 -0.1178 0.076 Uiso 1 1 calc R
C1 C 0.0580(3) 0.4697(2) 0.1648(2) 0.0527(8) Uani 1 1 d .
H1B H 0.1081 0.5026 0.2094 0.079 Uiso 1 1 calc R
H1C H 0.0960 0.4854 0.1081 0.079 Uiso 1 1 calc R
H1D H 0.0804 0.4124 0.1752 0.079 Uiso 1 1 calc R
H2E H -0.190(6) 0.281(3) 0.638(4) 0.108(17) Uiso 1 1 d .

loop_
_atom_site_aniso_label
_atom_site_aniso_U_11
_atom_site_aniso_U_22
_atom_site_aniso_U_33
_atom_site_aniso_U_23
_atom_site_aniso_U_13
_atom_site_aniso_U_12
Co1 0.0332(2) 0.0216(2) 0.0281(2) -0.00120(13) 0.00841(15) -0.00005(12)
O1 0.0569(13) 0.0506(13) 0.0384(11) -0.0123(10) 0.0233(10) -0.0080(10)
N1 0.0290(11) 0.0329(13) 0.0415(13) -0.0044(10) -0.0004(9) -0.0023(9)
O2 0.0545(12) 0.0425(12) 0.0346(10) -0.0072(9) 0.0209(9) -0.0209(10)
N2 0.0368(11) 0.0288(12) 0.0306(11) -0.0025(9) 0.0077(9) 0.0097(9)
N3 0.0287(11) 0.0287(12) 0.0389(12) -0.0057(10) 0.0036(9) 0.0024(9)
O3 0.0465(11) 0.0497(13) 0.0301(10) -0.0135(9) 0.0101(8) -0.0106(9)
N4 0.0344(11) 0.0282(12) 0.0314(11) 0.0005(9) 0.0058(9) 0.0038(9)
O4 0.0589(13) 0.0289(11) 0.0348(10) -0.0055(8) 0.0049(9) -0.0086(9)
O5 0.0634(14) 0.0341(12) 0.0457(12) -0.0081(10) 0.0164(10) -0.0241(10)
O6 0.0550(12) 0.0357(11) 0.0374(11) 0.0007(9) 0.0143(9) -0.0159(9)
C20 0.0354(13) 0.0289(14) 0.0314(13) -0.0033(11) 0.0063(11) 0.0004(11)
C19 0.0345(13) 0.0237(13) 0.0317(13) 0.0013(11) 0.0037(10) 0.0086(10)
C18 0.0316(13) 0.0279(14) 0.0318(13) -0.0022(11) 0.0036(10) 0.0037(10)
C17 0.0310(12) 0.0256(14) 0.0307(13) 0.0034(11) 0.0042(10) -0.0053(10)
C16 0.0330(13) 0.0254(13) 0.0241(12) -0.0013(10) 0.0043(10) -0.0026(10)
C15 0.0315(12) 0.0311(14) 0.0261(13) 0.0009(11) 0.0076(10) -0.0033(11)
C14 0.0335(13) 0.0260(13) 0.0292(13) -0.0037(11) 0.0042(10) -0.0044(10)
C13 0.0334(13) 0.0264(14) 0.0294(13) -0.0037(10) 0.0018(10) 0.0068(10)
C12 0.0292(12) 0.0279(14) 0.0293(13) 0.0001(11) 0.0042(10) -0.0064(10)
C11 0.0306(13) 0.0290(14) 0.0397(14) 0.0039(12) 0.0060(11) 0.0056(10)
C10 0.0336(13) 0.0333(15) 0.0293(13) -0.0007(11) 0.0057(10) -0.0058(11)
C9 0.0598(19) 0.0343(17) 0.0322(15) -0.0001(12) 0.0008(13) 0.0206(13)
C8 0.0348(13) 0.0263(14) 0.0386(15) 0.0047(12) 0.0070(11) -0.0067(11)
C7 0.0385(14) 0.0298(15) 0.0318(14) -0.0002(11) 0.0039(11) 0.0051(11)
C6 0.0516(17) 0.0366(17) 0.0451(17) 0.0012(13) 0.0156(14) 0.0098(13)
C5 0.0286(12) 0.0298(14) 0.0269(12) 0.0001(11) 0.0058(10) -0.0041(10)
C4 0.0338(13) 0.0251(14) 0.0345(14) -0.0014(11) 0.0013(11) 0.0025(10)
C3 0.0326(14) 0.052(2) 0.0539(18) -0.0106(15) -0.0031(13) 0.0050(13)
C2 0.065(2) 0.0455(19) 0.0407(17) 0.0062(14) 0.0175(15) 0.0100(15)
C1 0.0307(15) 0.066(2) 0.062(2) 0.0034(17) 0.0046(14) 0.0117(14)

loop_
_atom_type_symbol
_atom_type_description
_atom_type_scat_dispersion_real
_atom_type_scat_dispersion_imag
_atom_type_scat_source
C C 0.0033 0.0016 'International Tables Vol C Tables 4.2.6.8 and 6.1.1.4'
H H 0.0000 0.0000 'International Tables Vol C Tables 4.2.6.8 and 6.1.1.4'
N N 0.0061 0.0033 'International Tables Vol C Tables 4.2.6.8 and 6.1.1.4'
O O 0.0106 0.0060 'International Tables Vol C Tables 4.2.6.8 and 6.1.1.4'
Co Co 0.3494 0.9721 'International Tables Vol C Tables 4.2.6.8 and 6.1.1.4'

loop_
_geom_angle_atom_site_label_1
_geom_angle_atom_site_label_2
_geom_angle_atom_site_label_3
_geom_angle
_geom_angle_site_symmetry_1
_geom_angle_site_symmetry_3
O6 Co1 O4 121.36(9) 2_545 .
O6 Co1 N4 112.14(9) 2_545 .
O4 Co1 N4 103.84(9) . .
O6 Co1 N3 101.50(9) 2_545 2_445
O4 Co1 N3 100.10(9) . 2_445
N4 Co1 N3 118.20(9) . 2_445
C11 N1 N3 111.7(2) . .
C7 N2 N4 111.5(2) . .
C4 N3 N1 105.1(2) . .
C4 N3 Co1 125.64(17) . 2_455
N1 N3 Co1 129.09(17) . 2_455
C18 N4 N2 106.1(2) . .
C18 N4 Co1 133.22(18) . .
N2 N4 Co1 116.96(16) . .
C20 O4 Co1 120.43(17) . .
C8 O6 Co1 135.14(18) . 2
O1 C20 O4 125.7(3) . .
O1 C20 C16 118.5(2) . .
O4 C20 C16 115.8(2) . .
C11 C19 C4 105.5(2) . .
C11 C19 C9 127.2(2) . .
C4 C19 C9 127.3(3) . .
N4 C18 C13 109.5(2) . .
N4 C18 C6 120.0(2) . .
C13 C18 C6 130.4(2) . .
C15 C17 C14 119.3(2) . .
C15 C17 C8 120.7(2) . .
C14 C17 C8 119.9(2) . .
C15 C16 C12 119.0(2) . .
C15 C16 C20 119.0(2) . .
C12 C16 C20 121.9(2) . .
C16 C15 C17 121.0(2) . .
C5 C14 C17 119.8(2) . .
C7 C13 C18 105.5(2) . .
C7 C13 C9 125.8(2) . .
C18 C13 C9 128.7(2) . .
C5 C12 C16 120.3(2) . .
N1 C11 C19 107.1(2) . .
N1 C11 C1 121.6(3) . .
C19 C11 C1 131.3(3) . .
O3 C10 O2 123.3(2) . .
O3 C10 C5 123.4(2) . .
O2 C10 C5 113.3(2) . .
C19 C9 C13 115.6(2) . .
O5 C8 O6 126.2(2) . .
O5 C8 C17 119.4(2) . .
O6 C8 C17 114.4(2) . .
N2 C7 C13 107.5(2) . .
N2 C7 C2 120.5(2) . .
C13 C7 C2 132.0(3) . .
C12 C5 C14 120.5(2) . .
C12 C5 C10 121.0(2) . .
C14 C5 C10 118.5(2) . .
N3 C4 C19 110.6(2) . .
N3 C4 C3 120.3(2) . .
C19 C4 C3 129.1(3) . .

loop_
_geom_bond_atom_site_label_1
_geom_bond_atom_site_label_2
_geom_bond_distance
_geom_bond_site_symmetry_2
Co1 O6 1.9233(19) 2_545
Co1 O4 1.9475(19) .
Co1 N4 1.997(2) .
Co1 N3 2.018(2) 2_445
O1 C20 1.232(3) .
N1 C11 1.344(3) .
N1 N3 1.363(3) .
O2 C10 1.317(3) .
N2 C7 1.340(4) .
N2 N4 1.358(3) .
N3 C4 1.343(3) .
N3 Co1 2.018(2) 2_455
O3 C10 1.214(3) .
N4 C18 1.348(3) .
O4 C20 1.282(3) .
O5 C8 1.226(3) .
O6 C8 1.278(3) .
O6 Co1 1.9233(19) 2
C20 C16 1.501(4) .
C19 C11 1.378(4) .
C19 C4 1.399(3) .
C19 C9 1.503(4) .
C18 C13 1.409(4) .
C18 C6 1.495(4) .
C17 C15 1.385(4) .
C17 C14 1.399(3) .
C17 C8 1.503(3) .
C16 C15 1.394(4) .
C16 C12 1.396(3) .
C14 C5 1.389(4) .
C13 C7 1.383(4) .
C13 C9 1.497(4) .
C12 C5 1.378(4) .
C11 C1 1.493(4) .
C10 C5 1.496(3) .
C7 C2 1.495(4) .
C4 C3 1.487(4) .

loop_
_geom_hbond_atom_site_label_D
_geom_hbond_atom_site_label_H
_geom_hbond_atom_site_label_A
_geom_hbond_distance_DH
_geom_hbond_distance_HA
_geom_hbond_distance_DA
_geom_hbond_angle_DHA
_geom_hbond_site_symmetry_A
N1 H1A O3 0.86 1.95 2.797(3) 170.5 3_566
N2 H2A O5 0.86 1.86 2.689(3) 161.2 2_545
O2 H2E O1 0.92(5) 1.73(5) 2.586(3) 153(5) 4_566
